data_7152263
loop_
_publ_author_name
'Mitra, Prithiba'
'Shome, Brateen'
'Ranjan De, Saroj'
'Sarkar, Anindya'
'Mal, Dipakranjan'

_publ_section_title
;
 Stereoselective synthesis of hydroxy stilbenoids and styrenes by
 atom-efficient olefination with thiophthalides.
;
_journal_issue 14
_journal_name_full 'Organic &amp; biomolecular chemistry'
_journal_page_first 2742
_journal_page_last 2752
_journal_paper_doi 10.1039/c2ob06991a
_journal_volume 10
_journal_year 2012
_chemical_compound_source 'synthesis as described'
_chemical_formula_moiety 'C16 H14 O3'
_chemical_formula_sum 'C16 H14 O3'
_chemical_formula_weight 254.27
_chemical_name_systematic
;
?
;
_space_group_IT_number 14
_symmetry_cell_setting monoclinic
_symmetry_Int_Tables_number 14
_symmetry_space_group_name_Hall '-P 2ybc'
_symmetry_space_group_name_H-M 'P 1 21/c 1'
_atom_sites_solution_hydrogens geom
_atom_sites_solution_primary direct
_atom_sites_solution_secondary difmap
_audit_creation_date 2011-02-14T23:57:19-00:00
_audit_creation_method 'WinGX routine CIF_UPDATE'
_cell_angle_alpha 90
_cell_angle_beta 104.886(8)
_cell_angle_gamma 90
_cell_formula_units_Z 4
_cell_length_a 11.257(2)
_cell_length_b 5.2096(9)
_cell_length_c 22.234(4)
_cell_measurement_reflns_used 0
_cell_measurement_temperature 293(2)
_cell_measurement_theta_max 0
_cell_measurement_theta_min 0
_cell_measurement_wavelength 0.71073
_cell_volume 1260.1(4)
_computing_molecular_graphics 'Ortep-3 for Windows (Farrugia, 1997)'
_computing_publication_material 'WinGX publication routines (Farrugia, 1999)'
_computing_structure_refinement 'SHELXL-97 (Sheldrick, 1997)'
_computing_structure_solution 'SHELXS-97 (Sheldrick, 1990)'
_diffrn_ambient_temperature 293(2)
_diffrn_measured_fraction_theta_full 0.975
_diffrn_measured_fraction_theta_max 0.975
_diffrn_radiation_monochromator graphite
_diffrn_radiation_probe x-ray
_diffrn_radiation_type MoK\a
_diffrn_radiation_wavelength 0.71073
_diffrn_reflns_av_R_equivalents 0.0595
_diffrn_reflns_av_unetI/netI 0.0702
_diffrn_reflns_limit_h_max 10
_diffrn_reflns_limit_h_min -15
_diffrn_reflns_limit_k_max 6
_diffrn_reflns_limit_k_min -6
_diffrn_reflns_limit_l_max 27
_diffrn_reflns_limit_l_min -29
_diffrn_reflns_number 7767
_diffrn_reflns_theta_full 28.39
_diffrn_reflns_theta_max 28.39
_diffrn_reflns_theta_min 2.99
_exptl_absorpt_coefficient_mu 0.092
_exptl_absorpt_correction_type none
_exptl_crystal_colour colourless
_exptl_crystal_density_diffrn 1.34
_exptl_crystal_density_method 'not measured'
_exptl_crystal_description prism
_exptl_crystal_F_000 536
_exptl_crystal_size_max 0.28
_exptl_crystal_size_mid 0.2
_exptl_crystal_size_min 0.2
_refine_diff_density_max 0.328
_refine_diff_density_min -0.446
_refine_diff_density_rms 0.104
_refine_ls_extinction_method none
_refine_ls_goodness_of_fit_ref 1.127
_refine_ls_hydrogen_treatment constr
_refine_ls_matrix_type full
_refine_ls_number_parameters 173
_refine_ls_number_reflns 3067
_refine_ls_number_restraints 0
_refine_ls_restrained_S_all 1.127
_refine_ls_R_factor_all 0.0903
_refine_ls_R_factor_gt 0.0611
_refine_ls_shift/su_max 0
_refine_ls_shift/su_mean 0
_refine_ls_structure_factor_coef Fsqd
_refine_ls_weighting_details 'calc w=1/[\s^2^(Fo^2^)+(0.0935P)^2^+0.9021P] where P=(Fo^2^+2Fc^2^)/3'
_refine_ls_weighting_scheme calc
_refine_ls_wR_factor_gt 0.1506
_refine_ls_wR_factor_ref 0.2047
_reflns_number_gt 2244
_reflns_number_total 3067
_reflns_threshold_expression >2sigma(I)
_cod_data_source_file c2ob06991a.txt
_cod_data_source_block 14jandm
_cod_original_sg_symbol_Hall -p2ybc
_cod_original_sg_symbol_H-M p21/c
_cod_database_code 7152263

loop_
_symmetry_equiv_pos_as_xyz
'x, y, z'
'-x, y+1/2, -z+1/2'
'-x, -y, -z'
'x, -y-1/2, z-1/2'

loop_
_atom_site_label
_atom_site_type_symbol
_atom_site_fract_x
_atom_site_fract_y
_atom_site_fract_z
_atom_site_U_iso_or_equiv
_atom_site_adp_type
_atom_site_occupancy
_atom_site_symmetry_multiplicity
_atom_site_calc_flag
_atom_site_refinement_flags
C1 C -0.09040(19) -0.2155(4) 0.02261(10) 0.0225(4) Uani 1 1 d .
C2 C -0.16472(18) -0.0017(4) 0.03972(9) 0.0208(4) Uani 1 1 d .
C3 C -0.2818(2) 0.0403(4) 0.00062(10) 0.0260(5) Uani 1 1 d .
H3 H -0.3101 -0.0649 -0.0339 0.031 Uiso 1 1 calc R
C4 C -0.3566(2) 0.2349(5) 0.01216(10) 0.0282(5) Uani 1 1 d .
H4A H -0.4345 0.2598 -0.0141 0.034 Uiso 1 1 calc R
C5 C -0.31364(19) 0.3924(4) 0.06338(10) 0.0243(5) Uani 1 1 d .
H5 H -0.3628 0.525 0.0713 0.029 Uiso 1 1 calc R
C6 C -0.1987(2) 0.3536(4) 0.10254(9) 0.0238(5) Uani 1 1 d .
H6 H -0.1718 0.4611 0.1367 0.029 Uiso 1 1 calc R
C7 C -0.12030(19) 0.1560(4) 0.09247(9) 0.0217(4) Uani 1 1 d .
C8 C 0.0007(2) 0.1209(4) 0.13666(10) 0.0271(5) Uani 1 1 d .
H8 H 0.0433 -0.0278 0.1322 0.033 Uiso 1 1 calc R
C9 C 0.0551(2) 0.2777(4) 0.18186(10) 0.0252(5) Uani 1 1 d .
H9 H 0.0129 0.4272 0.1862 0.03 Uiso 1 1 calc R
C10 C 0.17505(19) 0.2405(4) 0.22590(10) 0.0219(4) Uani 1 1 d .
C11 C 0.25609(19) 0.0424(4) 0.22134(10) 0.0241(5) Uani 1 1 d .
H11 H 0.2329 -0.0758 0.1891 0.029 Uiso 1 1 calc R
C12 C 0.36987(19) 0.0169(4) 0.26341(10) 0.0245(5) Uani 1 1 d .
H12 H 0.4221 -0.1163 0.2591 0.029 Uiso 1 1 calc R
C13 C 0.40608(19) 0.1915(4) 0.31227(9) 0.0229(5) Uani 1 1 d .
C14 C 0.32697(19) 0.3892(4) 0.31803(10) 0.0249(5) Uani 1 1 d .
H14 H 0.3501 0.5056 0.3507 0.03 Uiso 1 1 calc R
C15 C 0.21404(19) 0.4136(4) 0.27546(10) 0.0243(5) Uani 1 1 d .
H15 H 0.1625 0.5481 0.2798 0.029 Uiso 1 1 calc R
C16 C 0.5984(2) -0.0180(5) 0.35330(11) 0.0318(5) Uani 1 1 d .
H16A H 0.6708 -0.0025 0.3872 0.048 Uiso 1 1 calc R
H16B H 0.6209 -0.0081 0.3145 0.048 Uiso 1 1 calc R
H16C H 0.5596 -0.1801 0.356 0.048 Uiso 1 1 calc R
O1 O -0.14642(14) -0.3356(3) -0.02890(7) 0.0294(4) Uani 1 1 d .
H2 H -0.1019 -0.45 -0.036 0.035 Uiso 1 1 d R
O2 O 0.01305(14) -0.2753(3) 0.05273(8) 0.0308(4) Uani 1 1 d .
O3 O 0.51529(14) 0.1849(3) 0.35658(7) 0.0271(4) Uani 1 1 d .

loop_
_atom_site_aniso_label
_atom_site_aniso_U_11
_atom_site_aniso_U_22
_atom_site_aniso_U_33
_atom_site_aniso_U_23
_atom_site_aniso_U_13
_atom_site_aniso_U_12
C1 0.0206(10) 0.0242(10) 0.0228(10) -0.0005(8) 0.0060(8) -0.0027(8)
C2 0.0179(9) 0.0227(10) 0.0225(10) 0.0031(8) 0.0062(8) -0.0003(8)
C3 0.0265(11) 0.0259(11) 0.0237(10) -0.0018(8) 0.0029(8) -0.0003(9)
C4 0.0237(11) 0.0317(12) 0.0258(11) 0.0030(9) -0.0001(9) 0.0019(9)
C5 0.0227(10) 0.0236(10) 0.0268(11) 0.0045(8) 0.0066(8) 0.0054(8)
C6 0.0261(11) 0.0255(11) 0.0189(10) -0.0005(8) 0.0040(8) 0.0019(8)
C7 0.0230(10) 0.0225(10) 0.0190(10) 0.0020(8) 0.0047(8) -0.0003(8)
C8 0.0235(10) 0.0306(12) 0.0250(11) -0.0050(9) 0.0022(9) 0.0076(9)
C9 0.0210(10) 0.0228(11) 0.0299(11) -0.0006(8) 0.0034(9) 0.0037(8)
C10 0.0201(10) 0.0220(10) 0.0235(10) 0.0027(8) 0.0051(8) -0.0013(8)
C11 0.0234(10) 0.0238(10) 0.0237(10) -0.0034(8) 0.0033(8) -0.0015(8)
C12 0.0234(10) 0.0235(10) 0.0257(10) 0.0014(8) 0.0044(8) 0.0054(8)
C13 0.0193(10) 0.0276(11) 0.0208(10) 0.0035(8) 0.0033(8) -0.0007(8)
C14 0.0246(11) 0.0263(11) 0.0228(10) -0.0051(8) 0.0044(8) -0.0026(8)
C15 0.0206(10) 0.0232(10) 0.0288(11) -0.0027(8) 0.0061(8) 0.0008(8)
C16 0.0261(11) 0.0343(13) 0.0309(12) 0.0028(10) 0.0000(9) 0.0059(9)
O1 0.0256(8) 0.0335(9) 0.0268(8) -0.0093(7) 0.0021(6) 0.0028(7)
O2 0.0237(8) 0.0309(9) 0.0345(9) -0.0087(7) 0.0014(7) 0.0035(7)
O3 0.0205(8) 0.0346(9) 0.0237(8) -0.0011(6) 0.0009(6) 0.0031(6)

loop_
_atom_type_symbol
_atom_type_description
_atom_type_scat_dispersion_real
_atom_type_scat_dispersion_imag
_atom_type_scat_source
C C 0.003 0.002 'International Tables Vol C Tables 4.2.6.8 and 6.1.1.4'
H H 0 0 'International Tables Vol C Tables 4.2.6.8 and 6.1.1.4'
O O 0.011 0.006 'International Tables Vol C Tables 4.2.6.8 and 6.1.1.4'

loop_
_geom_angle_atom_site_label_1
_geom_angle_atom_site_label_2
_geom_angle_atom_site_label_3
_geom_angle
O2 C1 O1 122.1(2)
O2 C1 C2 124.34(19)
O1 C1 C2 113.60(18)
C3 C2 C7 120.09(19)
C3 C2 C1 117.19(18)
C7 C2 C1 122.72(18)
C4 C3 C2 121.4(2)
C4 C3 H3 119.3
C2 C3 H3 119.3
C3 C4 C5 119.1(2)
C3 C4 H4A 120.5
C5 C4 H4A 120.5
C6 C5 C4 120.4(2)
C6 C5 H5 119.8
C4 C5 H5 119.8
C5 C6 C7 122.1(2)
C5 C6 H6 118.9
C7 C6 H6 118.9
C6 C7 C2 116.96(19)
C6 C7 C8 119.61(19)
C2 C7 C8 123.43(19)
C9 C8 C7 126.9(2)
C9 C8 H8 116.5
C7 C8 H8 116.5
C8 C9 C10 126.6(2)
C8 C9 H9 116.7
C10 C9 H9 116.7
C11 C10 C15 116.91(19)
C11 C10 C9 123.80(19)
C15 C10 C9 119.27(19)
C12 C11 C10 121.95(19)
C12 C11 H11 119
C10 C11 H11 119
C11 C12 C13 119.88(19)
C11 C12 H12 120.1
C13 C12 H12 120.1
O3 C13 C14 115.60(18)
O3 C13 C12 125.10(19)
C14 C13 C12 119.29(19)
C15 C14 C13 120.25(19)
C15 C14 H14 119.9
C13 C14 H14 119.9
C14 C15 C10 121.7(2)
C14 C15 H15 119.1
C10 C15 H15 119.1
O3 C16 H16A 109.5
O3 C16 H16B 109.5
H16A C16 H16B 109.5
O3 C16 H16C 109.5
H16A C16 H16C 109.5
H16B C16 H16C 109.5
C1 O1 H2 109.5
C13 O3 C16 117.58(17)

loop_
_geom_bond_atom_site_label_1
_geom_bond_atom_site_label_2
_geom_bond_distance
C1 O2 1.225(3)
C1 O1 1.315(3)
C1 C2 1.500(3)
C2 C3 1.397(3)
C2 C7 1.414(3)
C3 C4 1.383(3)
C3 H3 0.93
C4 C5 1.386(3)
C4 H4A 0.93
C5 C6 1.377(3)
C5 H5 0.93
C6 C7 1.410(3)
C6 H6 0.93
C7 C8 1.472(3)
C8 C9 1.318(3)
C8 H8 0.93
C9 C10 1.463(3)
C9 H9 0.93
C10 C11 1.398(3)
C10 C15 1.404(3)
C11 C12 1.385(3)
C11 H11 0.93
C12 C13 1.395(3)
C12 H12 0.93
C13 O3 1.364(2)
C13 C14 1.389(3)
C14 C15 1.382(3)
C14 H14 0.93
C15 H15 0.93
C16 O3 1.426(3)
C16 H16A 0.96
C16 H16B 0.96
C16 H16C 0.96
O1 H2 0.82
